data_7243414
loop_
_publ_author_name
'Vinogradova, Ekaterina E.'
'Gazieva, Galina A.'
'Izmest'ev, Alexei N.'
'Karnoukhova, Valentina A.'
'Kravchenko, Angelina N.'

_publ_section_title
;
 Dimroth-type N/S-interchange of N-aminothioglycolurils in the synthesis
 of 2-hydrazonoimidazo[4,5-d]thiazolones
;
_journal_issue 45
_journal_name_full 'RSC Advances'
_journal_page_first 28395
_journal_page_last 28400
_journal_paper_doi 10.1039/D1RA05568B
_journal_volume 11
_journal_year 2021
_chemical_formula_moiety 'C14 H17 N5 O2 S'
_chemical_formula_sum 'C14 H17 N5 O2 S'
_chemical_formula_weight 319.38
_space_group_crystal_system monoclinic
_space_group_IT_number 14
_space_group_name_Hall '-P 2ybc'
_space_group_name_H-M_alt 'P 1 21/c 1'
_atom_sites_solution_hydrogens mixed
_atom_sites_solution_primary dual
_audit_creation_method SHELXL-2016/6
_audit_update_record
;
2021-07-09 deposited with the CCDC.	2021-08-16 downloaded from the CCDC.
;
_cell_angle_alpha 90
_cell_angle_beta 102.899(2)
_cell_angle_gamma 90
_cell_formula_units_Z 4
_cell_length_a 16.2034(5)
_cell_length_b 9.9224(3)
_cell_length_c 10.1872(3)
_cell_measurement_reflns_used 273
_cell_measurement_temperature 296(2)
_cell_measurement_theta_max 25
_cell_measurement_theta_min 3
_cell_volume 1596.53(8)
_computing_cell_refinement 'Bruker SAINT'
_computing_data_collection 'Bruker APEX3'
_computing_data_reduction 'Bruker SAINT'
_computing_molecular_graphics 'SHELXTL (Sheldrick, 2008)'
_computing_publication_material 'SHELXTL (Sheldrick, 2008)'
_computing_structure_refinement 'SHELXL (Sheldrick, 2015b)'
_computing_structure_solution 'SHELXT (Sheldrick, 2015a)'
_diffrn_ambient_temperature 296(2)
_diffrn_measured_fraction_theta_full 1.000
_diffrn_measured_fraction_theta_max 0.999
_diffrn_measurement_device_type 'Bruker D8 QUEST, Photon III detector'
_diffrn_measurement_method 'phi and omega scans'
_diffrn_radiation_type MoK\a
_diffrn_radiation_wavelength 0.71073
_diffrn_reflns_av_R_equivalents 0.0311
_diffrn_reflns_av_unetI/netI 0.0251
_diffrn_reflns_Laue_measured_fraction_full 1.000
_diffrn_reflns_Laue_measured_fraction_max 0.999
_diffrn_reflns_limit_h_max 22
_diffrn_reflns_limit_h_min -21
_diffrn_reflns_limit_k_max 13
_diffrn_reflns_limit_k_min -13
_diffrn_reflns_limit_l_max 14
_diffrn_reflns_limit_l_min -14
_diffrn_reflns_number 22399
_diffrn_reflns_point_group_measured_fraction_full 1.000
_diffrn_reflns_point_group_measured_fraction_max 0.999
_diffrn_reflns_theta_full 25.242
_diffrn_reflns_theta_max 29.997
_diffrn_reflns_theta_min 2.424
_exptl_absorpt_coefficient_mu 0.217
_exptl_absorpt_correction_T_max 0.7461
_exptl_absorpt_correction_T_min 0.6504
_exptl_absorpt_correction_type multi-scan
_exptl_absorpt_process_details SADABS
_exptl_crystal_colour colourless
_exptl_crystal_density_diffrn 1.329
_exptl_crystal_description prism
_exptl_crystal_F_000 672
_exptl_crystal_size_max 0.260
_exptl_crystal_size_mid 0.220
_exptl_crystal_size_min 0.140
_refine_diff_density_max 0.237
_refine_diff_density_min -0.194
_refine_diff_density_rms 0.035
_refine_ls_extinction_method none
_refine_ls_goodness_of_fit_ref 1.035
_refine_ls_hydrogen_treatment mixed
_refine_ls_matrix_type full
_refine_ls_number_parameters 206
_refine_ls_number_reflns 4640
_refine_ls_number_restraints 0
_refine_ls_restrained_S_all 1.035
_refine_ls_R_factor_all 0.0577
_refine_ls_R_factor_gt 0.0417
_refine_ls_shift/su_max 0.000
_refine_ls_shift/su_mean 0.000
_refine_ls_structure_factor_coef Fsqd
_refine_ls_weighting_details 'w=1/[\s^2^(Fo^2^)+(0.0480P)^2^+0.3988P] where P=(Fo^2^+2Fc^2^)/3'
_refine_ls_weighting_scheme calc
_refine_ls_wR_factor_gt 0.1065
_refine_ls_wR_factor_ref 0.1167
_reflns_Friedel_coverage 0.000
_reflns_number_gt 3533
_reflns_number_total 4640
_reflns_threshold_expression I>2\s(I)
_cod_data_source_file d1ra05568b2.cif
_cod_data_source_block 10d
_cod_original_sg_symbol_H-M 'P 21/c'
_cod_database_code 7243414
_shelx_shelxl_version_number 2016/6
_shelx_space_group_comment
;
The symmetry employed for this shelxl refinement is uniquely defined
by the following loop, which should always be used as a source of
symmetry information in preference to the above space-group names.
They are only intended as comments.
;
_shelx_estimated_absorpt_t_min 0.946
_shelx_estimated_absorpt_t_max 0.970

loop_
_space_group_symop_operation_xyz
'x, y, z'
'-x, y+1/2, -z+1/2'
'-x, -y, -z'
'x, -y-1/2, z-1/2'

loop_
_atom_site_label
_atom_site_type_symbol
_atom_site_fract_x
_atom_site_fract_y
_atom_site_fract_z
_atom_site_U_iso_or_equiv
_atom_site_adp_type
_atom_site_occupancy
_atom_site_site_symmetry_order
_atom_site_calc_flag
_atom_site_refinement_flags_posn
_atom_site_refinement_flags_adp
_atom_site_refinement_flags_occupancy
_atom_site_disorder_assembly
_atom_site_disorder_group
S1 S 0.74115(2) 0.51491(4) 0.38667(4) 0.05041(12) Uani 1 1 d . . . . .
O1 O 0.51915(8) 0.69828(12) 0.08548(13) 0.0629(3) Uani 1 1 d . . . . .
O2 O 0.99473(9) 0.63995(14) 1.22644(13) 0.0732(4) Uani 1 1 d . . . . .
N1 N 0.64609(8) 0.58505(13) 0.13440(13) 0.0473(3) Uani 1 1 d . . . . .
N2 N 0.53827(7) 0.49960(13) 0.20595(14) 0.0466(3) Uani 1 1 d . . . . .
N3 N 0.61984(8) 0.34029(13) 0.36490(13) 0.0452(3) Uani 1 1 d . . . . .
H3N H 0.5822(12) 0.2941(19) 0.3901(18) 0.058(5) Uiso 1 1 d . . . . .
N4 N 0.68870(8) 0.37535(13) 0.58449(13) 0.0486(3) Uani 1 1 d . . . . .
N5 N 0.75354(8) 0.44962(14) 0.66818(13) 0.0487(3) Uani 1 1 d . . . . .
C1 C 0.56285(10) 0.60359(15) 0.13821(15) 0.0455(3) Uani 1 1 d . . . . .
C2 C 0.60251(9) 0.39435(14) 0.23203(14) 0.0404(3) Uani 1 1 d . . . . .
H2A H 0.588496 0.322177 0.165089 0.048 Uiso 1 1 calc R U . . .
C3 C 0.67922(9) 0.40387(14) 0.45948(15) 0.0411(3) Uani 1 1 d . . . . .
C4 C 0.68092(9) 0.47174(14) 0.21383(15) 0.0424(3) Uani 1 1 d . . . . .
H4A H 0.715283 0.416633 0.166578 0.051 Uiso 1 1 calc R U . . .
C5 C 0.76806(9) 0.40667(16) 0.78859(15) 0.0480(3) Uani 1 1 d . . . . .
H5A H 0.738429 0.331061 0.806371 0.058 Uiso 1 1 calc R U . . .
C6 C 0.82809(9) 0.46797(15) 0.90089(15) 0.0447(3) Uani 1 1 d . . . . .
C7 C 0.84788(10) 0.39990(16) 1.02218(16) 0.0497(3) Uani 1 1 d . . . . .
H7A H 0.823123 0.316422 1.029155 0.060 Uiso 1 1 calc R U . . .
C8 C 0.90360(10) 0.45250(18) 1.13379(16) 0.0530(4) Uani 1 1 d . . . . .
H8A H 0.916687 0.404327 1.214075 0.064 Uiso 1 1 calc R U . . .
C9 C 0.93933(10) 0.57712(18) 1.12420(17) 0.0530(4) Uani 1 1 d . . . . .
C10 C 0.91944(11) 0.64719(18) 1.00354(19) 0.0585(4) Uani 1 1 d . . . . .
H10A H 0.943160 0.731665 0.997435 0.070 Uiso 1 1 calc R U . . .
C11 C 0.86536(10) 0.59367(17) 0.89332(17) 0.0529(4) Uani 1 1 d . . . . .
H11A H 0.853345 0.641420 0.812745 0.063 Uiso 1 1 calc R U . . .
C12 C 0.69688(13) 0.6918(2) 0.0966(2) 0.0696(5) Uani 1 1 d . . . . .
H12A H 0.661004 0.753045 0.036690 0.104 Uiso 1 1 calc R U . . .
H12B H 0.737903 0.653882 0.052279 0.104 Uiso 1 1 calc R U . . .
H12C H 0.725473 0.739382 0.175827 0.104 Uiso 1 1 calc R U . . .
C13 C 0.45126(10) 0.4756(2) 0.2136(2) 0.0668(5) Uani 1 1 d . . . . .
H13A H 0.415988 0.546411 0.167460 0.100 Uiso 1 1 calc R U . . .
H13B H 0.447411 0.473622 0.306214 0.100 Uiso 1 1 calc R U . . .
H13C H 0.432718 0.390685 0.172015 0.100 Uiso 1 1 calc R U . . .
C14 C 1.02243(15) 0.5670(3) 1.3472(2) 0.0820(6) Uani 1 1 d . . . . .
H14A H 1.061639 0.620816 1.410439 0.123 Uiso 1 1 calc R U . . .
H14B H 1.049833 0.485541 1.328880 0.123 Uiso 1 1 calc R U . . .
H14C H 0.974652 0.544889 1.384363 0.123 Uiso 1 1 calc R U . . .

loop_
_atom_site_aniso_label
_atom_site_aniso_U_11
_atom_site_aniso_U_22
_atom_site_aniso_U_33
_atom_site_aniso_U_23
_atom_site_aniso_U_13
_atom_site_aniso_U_12
S1 0.0415(2) 0.0579(2) 0.0514(2) -0.00046(17) 0.00933(15) -0.01088(15)
O1 0.0636(7) 0.0571(7) 0.0717(8) 0.0134(6) 0.0229(6) 0.0225(5)
O2 0.0722(8) 0.0805(9) 0.0599(8) -0.0157(7) 0.0000(6) -0.0155(7)
N1 0.0441(6) 0.0476(7) 0.0534(7) 0.0078(6) 0.0177(5) 0.0037(5)
N2 0.0368(6) 0.0491(7) 0.0558(7) 0.0043(6) 0.0147(5) 0.0053(5)
N3 0.0462(7) 0.0444(6) 0.0439(7) 0.0002(5) 0.0078(5) -0.0092(5)
N4 0.0455(7) 0.0532(7) 0.0447(7) -0.0001(6) 0.0051(5) -0.0071(5)
N5 0.0443(6) 0.0542(7) 0.0454(7) -0.0014(6) 0.0056(5) -0.0055(5)
C1 0.0475(8) 0.0454(7) 0.0455(8) -0.0025(6) 0.0146(6) 0.0074(6)
C2 0.0417(7) 0.0392(6) 0.0399(7) -0.0041(5) 0.0083(5) 0.0016(5)
C3 0.0369(6) 0.0399(7) 0.0466(8) -0.0012(6) 0.0098(5) 0.0008(5)
C4 0.0393(7) 0.0456(7) 0.0448(7) -0.0011(6) 0.0148(6) 0.0047(5)
C5 0.0454(8) 0.0514(8) 0.0468(8) 0.0005(6) 0.0092(6) -0.0047(6)
C6 0.0397(7) 0.0503(8) 0.0444(8) -0.0016(6) 0.0101(6) -0.0001(6)
C7 0.0485(8) 0.0519(8) 0.0487(9) 0.0010(7) 0.0106(7) -0.0042(6)
C8 0.0527(9) 0.0622(9) 0.0431(8) 0.0023(7) 0.0086(7) 0.0023(7)
C9 0.0467(8) 0.0610(9) 0.0504(9) -0.0106(7) 0.0087(7) -0.0025(7)
C10 0.0586(10) 0.0521(9) 0.0642(11) -0.0019(8) 0.0126(8) -0.0110(7)
C11 0.0556(9) 0.0532(9) 0.0489(9) 0.0048(7) 0.0097(7) -0.0028(7)
C12 0.0630(11) 0.0604(10) 0.0897(14) 0.0148(10) 0.0260(10) -0.0082(8)
C13 0.0406(8) 0.0861(13) 0.0765(12) 0.0168(10) 0.0192(8) 0.0049(8)
C14 0.0797(14) 0.1047(17) 0.0535(11) -0.0167(11) -0.0025(10) -0.0032(12)

loop_
_atom_type_symbol
_atom_type_description
_atom_type_scat_dispersion_real
_atom_type_scat_dispersion_imag
_atom_type_scat_source
C C 0.0033 0.0016 'International Tables Vol C Tables 4.2.6.8 and 6.1.1.4'
H H 0.0000 0.0000 'International Tables Vol C Tables 4.2.6.8 and 6.1.1.4'
N N 0.0061 0.0033 'International Tables Vol C Tables 4.2.6.8 and 6.1.1.4'
O O 0.0106 0.0060 'International Tables Vol C Tables 4.2.6.8 and 6.1.1.4'
S S 0.1246 0.1234 'International Tables Vol C Tables 4.2.6.8 and 6.1.1.4'

loop_
_geom_angle_atom_site_label_1
_geom_angle_atom_site_label_2
_geom_angle_atom_site_label_3
_geom_angle
_geom_angle_site_symmetry_1
_geom_angle_site_symmetry_3
_geom_angle_publ_flag
C3 S1 C4 91.53(7) . . ?
C9 O2 C14 117.24(16) . . ?
C1 N1 C4 110.93(12) . . ?
C1 N1 C12 122.12(14) . . ?
C4 N1 C12 123.51(13) . . ?
C1 N2 C13 123.70(13) . . ?
C1 N2 C2 111.16(11) . . ?
C13 N2 C2 122.44(13) . . ?
C3 N3 C2 117.26(12) . . ?
C3 N3 H3N 118.8(12) . . ?
C2 N3 H3N 119.3(13) . . ?
C3 N4 N5 113.27(12) . . ?
C5 N5 N4 111.24(13) . . ?
O1 C1 N2 127.03(14) . . ?
O1 C1 N1 124.51(14) . . ?
N2 C1 N1 108.44(12) . . ?
N3 C2 N2 115.13(12) . . ?
N3 C2 C4 108.13(11) . . ?
N2 C2 C4 101.36(11) . . ?
N3 C2 H2A 110.6 . . ?
N2 C2 H2A 110.6 . . ?
C4 C2 H2A 110.6 . . ?
N4 C3 N3 120.84(13) . . ?
N4 C3 S1 127.17(11) . . ?
N3 C3 S1 111.86(11) . . ?
N1 C4 C2 103.30(11) . . ?
N1 C4 S1 114.37(10) . . ?
C2 C4 S1 105.95(9) . . ?
N1 C4 H4A 110.9 . . ?
C2 C4 H4A 110.9 . . ?
S1 C4 H4A 110.9 . . ?
N5 C5 C6 124.39(14) . . ?
N5 C5 H5A 117.8 . . ?
C6 C5 H5A 117.8 . . ?
C7 C6 C11 117.99(14) . . ?
C7 C6 C5 118.59(14) . . ?
C11 C6 C5 123.40(14) . . ?
C6 C7 C8 121.88(15) . . ?
C6 C7 H7A 119.1 . . ?
C8 C7 H7A 119.1 . . ?
C9 C8 C7 119.12(15) . . ?
C9 C8 H8A 120.4 . . ?
C7 C8 H8A 120.4 . . ?
O2 C9 C8 124.82(16) . . ?
O2 C9 C10 115.52(16) . . ?
C8 C9 C10 119.65(15) . . ?
C11 C10 C9 120.84(16) . . ?
C11 C10 H10A 119.6 . . ?
C9 C10 H10A 119.6 . . ?
C10 C11 C6 120.50(15) . . ?
C10 C11 H11A 119.8 . . ?
C6 C11 H11A 119.8 . . ?
N1 C12 H12A 109.5 . . ?
N1 C12 H12B 109.5 . . ?
H12A C12 H12B 109.5 . . ?
N1 C12 H12C 109.5 . . ?
H12A C12 H12C 109.5 . . ?
H12B C12 H12C 109.5 . . ?
N2 C13 H13A 109.5 . . ?
N2 C13 H13B 109.5 . . ?
H13A C13 H13B 109.5 . . ?
N2 C13 H13C 109.5 . . ?
H13A C13 H13C 109.5 . . ?
H13B C13 H13C 109.5 . . ?
O2 C14 H14A 109.5 . . ?
O2 C14 H14B 109.5 . . ?
H14A C14 H14B 109.5 . . ?
O2 C14 H14C 109.5 . . ?
H14A C14 H14C 109.5 . . ?
H14B C14 H14C 109.5 . . ?

loop_
_geom_bond_atom_site_label_1
_geom_bond_atom_site_label_2
_geom_bond_distance
_geom_bond_site_symmetry_2
_geom_bond_publ_flag
S1 C3 1.7615(15) . ?
S1 C4 1.8624(15) . ?
O1 C1 1.2259(18) . ?
O2 C9 1.3645(19) . ?
O2 C14 1.412(3) . ?
N1 C1 1.3703(19) . ?
N1 C4 1.4260(18) . ?
N1 C12 1.445(2) . ?
N2 C1 1.3499(19) . ?
N2 C13 1.449(2) . ?
N2 C2 1.4564(18) . ?
N3 C3 1.3559(18) . ?
N3 C2 1.4244(19) . ?
N3 H3N 0.848(19) . ?
N4 C3 1.2800(19) . ?
N4 N5 1.4049(17) . ?
N5 C5 1.270(2) . ?
C2 C4 1.5309(19) . ?
C2 H2A 0.9800 . ?
C4 H4A 0.9800 . ?
C5 C6 1.459(2) . ?
C5 H5A 0.9300 . ?
C6 C7 1.382(2) . ?
C6 C11 1.395(2) . ?
C7 C8 1.386(2) . ?
C7 H7A 0.9300 . ?
C8 C9 1.378(2) . ?
C8 H8A 0.9300 . ?
C9 C10 1.386(2) . ?
C10 C11 1.368(2) . ?
C10 H10A 0.9300 . ?
C11 H11A 0.9300 . ?
C12 H12A 0.9600 . ?
C12 H12B 0.9600 . ?
C12 H12C 0.9600 . ?
C13 H13A 0.9600 . ?
C13 H13B 0.9600 . ?
C13 H13C 0.9600 . ?
C14 H14A 0.9600 . ?
C14 H14B 0.9600 . ?
C14 H14C 0.9600 . ?

loop_
_geom_hbond_atom_site_label_D
_geom_hbond_atom_site_label_H
_geom_hbond_atom_site_label_A
_geom_hbond_distance_DH
_geom_hbond_distance_HA
_geom_hbond_distance_DA
_geom_hbond_angle_DHA
_geom_hbond_site_symmetry_A
N3 H3N O1 0.848(19) 1.960(19) 2.7966(17) 168.7(18) 2_645

loop_
_geom_torsion_atom_site_label_1
_geom_torsion_atom_site_label_2
_geom_torsion_atom_site_label_3
_geom_torsion_atom_site_label_4
_geom_torsion
_geom_torsion_site_symmetry_1
_geom_torsion_site_symmetry_2
_geom_torsion_site_symmetry_3
_geom_torsion_site_symmetry_4
_geom_torsion_publ_flag
C3 N4 N5 C5 -171.73(13) . . . . ?
C13 N2 C1 O1 7.6(3) . . . . ?
C2 N2 C1 O1 169.28(15) . . . . ?
C13 N2 C1 N1 -170.97(16) . . . . ?
C2 N2 C1 N1 -9.24(17) . . . . ?
C4 N1 C1 O1 175.43(15) . . . . ?
C12 N1 C1 O1 15.7(3) . . . . ?
C4 N1 C1 N2 -6.00(17) . . . . ?
C12 N1 C1 N2 -165.73(16) . . . . ?
C3 N3 C2 N2 -87.60(16) . . . . ?
C3 N3 C2 C4 24.88(17) . . . . ?
C1 N2 C2 N3 135.51(13) . . . . ?
C13 N2 C2 N3 -62.5(2) . . . . ?
C1 N2 C2 C4 19.10(15) . . . . ?
C13 N2 C2 C4 -178.90(15) . . . . ?
N5 N4 C3 N3 179.36(12) . . . . ?
N5 N4 C3 S1 3.8(2) . . . . ?
C2 N3 C3 N4 168.66(13) . . . . ?
C2 N3 C3 S1 -15.16(16) . . . . ?
C4 S1 C3 N4 176.17(14) . . . . ?
C4 S1 C3 N3 0.28(11) . . . . ?
C1 N1 C4 C2 17.47(16) . . . . ?
C12 N1 C4 C2 176.87(15) . . . . ?
C1 N1 C4 S1 -97.17(13) . . . . ?
C12 N1 C4 S1 62.22(18) . . . . ?
N3 C2 C4 N1 -142.49(12) . . . . ?
N2 C2 C4 N1 -21.06(14) . . . . ?
N3 C2 C4 S1 -21.92(13) . . . . ?
N2 C2 C4 S1 99.51(10) . . . . ?
C3 S1 C4 N1 125.63(11) . . . . ?
C3 S1 C4 C2 12.54(10) . . . . ?
N4 N5 C5 C6 -176.10(13) . . . . ?
N5 C5 C6 C7 -169.99(15) . . . . ?
N5 C5 C6 C11 11.5(3) . . . . ?
C11 C6 C7 C8 -0.7(2) . . . . ?
C5 C6 C7 C8 -179.23(14) . . . . ?
C6 C7 C8 C9 1.0(2) . . . . ?
C14 O2 C9 C8 5.3(3) . . . . ?
C14 O2 C9 C10 -174.52(17) . . . . ?
C7 C8 C9 O2 179.84(16) . . . . ?
C7 C8 C9 C10 -0.3(2) . . . . ?
O2 C9 C10 C11 179.22(16) . . . . ?
C8 C9 C10 C11 -0.6(3) . . . . ?
C9 C10 C11 C6 1.0(3) . . . . ?
C7 C6 C11 C10 -0.3(2) . . . . ?
C5 C6 C11 C10 178.18(15) . . . . ?
